data_4507727
loop_
_publ_author_name
'Qin, Ling'
'Hu, Jinsong'
'Zhang, Mingdao'
'Yang, Qingxiang'
'Li, Yizhi'
'Zheng, Hegen'

_publ_section_title
;
 Tuning Structural Topologies of a Series of Metal--Organic Frameworks:
 Different Bent Dicarboxylates
;
_journal_issue 5
_journal_name_full 'Crystal Growth &amp; Design'
_journal_page_first 2111
_journal_paper_doi 10.1021/cg400180j
_journal_volume 13
_journal_year 2013
_chemical_formula_moiety 'C92 H62 Cd2 N8 O15 S2'
_chemical_formula_sum 'C92 H62 Cd2 N8 O15 S2'
_chemical_formula_weight 1808.42
_chemical_name_systematic
; 
 ? 
;
_space_group_IT_number 2
_symmetry_cell_setting triclinic
_symmetry_space_group_name_Hall '-P 1'
_symmetry_space_group_name_H-M 'P -1'
_atom_sites_solution_hydrogens geom
_atom_sites_solution_primary direct
_atom_sites_solution_secondary difmap
_audit_creation_method SHELXL-97
_cell_angle_alpha 91.851(1)
_cell_angle_beta 102.530(1)
_cell_angle_gamma 119.010(1)
_cell_formula_units_Z 1
_cell_length_a 13.2457(8)
_cell_length_b 13.2560(7)
_cell_length_c 15.0285(15)
_cell_measurement_reflns_used 5745
_cell_measurement_temperature 291(2)
_cell_measurement_theta_max 28.005
_cell_measurement_theta_min 2.396
_cell_volume 2223.3(3)
_computing_cell_refinement 'Bruker SMART'
_computing_data_collection 'Bruker SMART'
_computing_data_reduction 'Bruker SAINT'
_computing_molecular_graphics 'Bruker SHELXTL'
_computing_publication_material 'Bruker SHELXTL'
_computing_structure_refinement 'SHELXL-97 (Sheldrick, 1997)'
_computing_structure_solution 'SHELXS-97 (Sheldrick, 1990)'
_diffrn_ambient_temperature 291(2)
_diffrn_measured_fraction_theta_full 0.997
_diffrn_measured_fraction_theta_max 0.997
_diffrn_measurement_device_type 'CCD area detector'
_diffrn_measurement_method 'phi and omega scans'
_diffrn_radiation_monochromator graphite
_diffrn_radiation_source 'fine-focus sealed tube'
_diffrn_radiation_type MoK\a
_diffrn_radiation_wavelength 0.71073
_diffrn_reflns_av_R_equivalents 0.0260
_diffrn_reflns_av_sigmaI/netI 0.0742
_diffrn_reflns_limit_h_max 15
_diffrn_reflns_limit_h_min -16
_diffrn_reflns_limit_k_max 16
_diffrn_reflns_limit_k_min -12
_diffrn_reflns_limit_l_max 18
_diffrn_reflns_limit_l_min -17
_diffrn_reflns_number 13637
_diffrn_reflns_theta_full 26.00
_diffrn_reflns_theta_max 26.00
_diffrn_reflns_theta_min 1.41
_exptl_absorpt_coefficient_mu 0.592
_exptl_absorpt_correction_T_max 0.8908
_exptl_absorpt_correction_T_min 0.8517
_exptl_absorpt_correction_type multi-scan
_exptl_absorpt_process_details sadabs
_exptl_crystal_density_diffrn 1.351
_exptl_crystal_density_method 'not measured'
_exptl_crystal_F_000 918
_exptl_crystal_size_max 0.28
_exptl_crystal_size_mid 0.22
_exptl_crystal_size_min 0.20
_platon_squeeze_details
;
;
_refine_diff_density_max 1.344
_refine_diff_density_min -1.222
_refine_diff_density_rms 0.068
_refine_ls_extinction_method none
_refine_ls_goodness_of_fit_ref 1.087
_refine_ls_hydrogen_treatment constr
_refine_ls_matrix_type full
_refine_ls_number_parameters 541
_refine_ls_number_reflns 8729
_refine_ls_number_restraints 0
_refine_ls_restrained_S_all 1.087
_refine_ls_R_factor_all 0.1062
_refine_ls_R_factor_gt 0.0584
_refine_ls_shift/su_max 0.000
_refine_ls_shift/su_mean 0.000
_refine_ls_structure_factor_coef Fsqd
_refine_ls_weighting_details 'calc w=1/[\s^2^(Fo^2^)+(0.0500P)^2^+0.5000P] where P=(Fo^2^+2Fc^2^)/3'
_refine_ls_weighting_scheme calc
_refine_ls_wR_factor_gt 0.0988
_refine_ls_wR_factor_ref 0.1115
_reflns_number_gt 6822
_reflns_number_total 8729
_reflns_threshold_expression >2sigma(I)
_cod_data_source_file cg400180j_si_002.cif
_cod_data_source_block 4
_cod_depositor_comments
;
The following automatic conversions were performed:

'_symmetry_cell_setting' value 'Triclinic' changed to 'triclinic'
according to /home/saulius/struct/CIF-dictionaries/cif_core.dic
dictionary named 'cif_core.dic' version 2.4.2 from 2011-04-26.

Automatic conversion script
Id: cif_fix_values 1891 2012-01-12 08:04:46Z andrius 

The following automatic conversions were performed:

'_refine_ls_hydrogen_treatment' value 'constra' was replaced with the
value 'constr' as specified in the replacement file
'src/cod-tools/trunk/data/replacement-values/replacement_values.lst'.

Automatic conversion script
Id: cif_fix_values 5376 2017-05-30 11:51:03Z andrius 
;
_cod_original_sg_symbol_Hall ' -P1'
_cod_original_sg_symbol_H-M P-1
_cod_database_code 4507727

loop_
_symmetry_equiv_pos_as_xyz
'x, y, z'
'-x, -y, -z'

loop_
_atom_site_label
_atom_site_type_symbol
_atom_site_fract_x
_atom_site_fract_y
_atom_site_fract_z
_atom_site_U_iso_or_equiv
_atom_site_adp_type
_atom_site_occupancy
_atom_site_symmetry_multiplicity
_atom_site_calc_flag
_atom_site_refinement_flags
C1 C 0.2184(4) 0.3356(4) 1.1329(3) 0.0515(12) Uani 1 1 d .
H1 H 0.2565 0.3908 1.1865 0.062 Uiso 1 1 calc R
C2 C 0.2175(4) 0.3733(4) 1.0477(3) 0.0432(10) Uani 1 1 d .
H2 H 0.2526 0.4526 1.0441 0.052 Uiso 1 1 calc R
C3 C 0.1627(3) 0.2896(3) 0.9667(3) 0.0355(8) Uani 1 1 d .
C4 C 0.1088(4) 0.1718(4) 0.9749(3) 0.0511(12) Uani 1 1 d .
H4 H 0.0705 0.1157 0.9220 0.061 Uiso 1 1 calc R
C5 C 0.1116(4) 0.1372(4) 1.0605(3) 0.0478(10) Uani 1 1 d .
H5 H 0.0777 0.0581 1.0650 0.057 Uiso 1 1 calc R
C6 C 0.1619(3) 0.3235(3) 0.8723(3) 0.0343(8) Uani 1 1 d .
C7 C 0.2655(4) 0.4180(4) 0.8587(3) 0.0383(9) Uani 1 1 d .
H7 H 0.3305 0.4632 0.9093 0.046 Uiso 1 1 calc R
C8 C 0.2728(4) 0.4449(3) 0.7733(3) 0.0385(9) Uani 1 1 d .
C9 C 0.1727(3) 0.3799(3) 0.6972(3) 0.0379(9) Uani 1 1 d .
H9 H 0.1752 0.3996 0.6386 0.046 Uiso 1 1 calc R
C10 C 0.0700(3) 0.2859(3) 0.7105(3) 0.0365(9) Uani 1 1 d .
C11 C 0.0655(4) 0.2605(3) 0.7973(3) 0.0390(9) Uani 1 1 d .
H11 H -0.0046 0.1992 0.8058 0.047 Uiso 1 1 calc R
C12 C 0.5721(4) 0.7266(4) 0.8066(4) 0.0512(11) Uani 1 1 d .
H12 H 0.6251 0.7920 0.8514 0.061 Uiso 1 1 calc R
C13 C 0.4659(4) 0.6438(4) 0.8226(3) 0.0492(11) Uani 1 1 d .
H13 H 0.4463 0.6564 0.8761 0.059 Uiso 1 1 calc R
C14 C 0.3879(3) 0.5415(3) 0.7594(3) 0.0344(8) Uani 1 1 d .
C15 C 0.4193(4) 0.5298(4) 0.6774(3) 0.0503(11) Uani 1 1 d .
H15 H 0.3683 0.4634 0.6331 0.060 Uiso 1 1 calc R
C16 C 0.5238(4) 0.6146(4) 0.6618(3) 0.0513(11) Uani 1 1 d .
H16 H 0.5426 0.6046 0.6073 0.062 Uiso 1 1 calc R
C17 C -0.0770(3) 0.2660(4) 0.5828(3) 0.0405(9) Uani 1 1 d .
C18 C -0.0784(4) 0.3675(4) 0.6127(3) 0.0402(9) Uani 1 1 d .
H18 H -0.0381 0.4073 0.6727 0.048 Uiso 1 1 calc R
C19 C -0.1408(3) 0.4069(3) 0.5512(3) 0.0393(9) Uani 1 1 d .
C20 C -0.1984(4) 0.3496(4) 0.4604(3) 0.0463(10) Uani 1 1 d .
H20 H -0.2380 0.3783 0.4195 0.056 Uiso 1 1 calc R
C21 C -0.1972(4) 0.2503(4) 0.4306(3) 0.0428(10) Uani 1 1 d .
C22 C -0.1376(4) 0.2086(4) 0.4906(3) 0.0423(9) Uani 1 1 d .
H22 H -0.1371 0.1418 0.4703 0.051 Uiso 1 1 calc R
C23 C -0.0836(4) 0.6800(4) 0.6986(3) 0.0448(10) Uani 1 1 d .
H23 H -0.0289 0.7320 0.7516 0.054 Uiso 1 1 calc R
C24 C -0.0698(4) 0.5892(4) 0.6653(3) 0.0500(11) Uani 1 1 d .
H24 H -0.0063 0.5811 0.6972 0.060 Uiso 1 1 calc R
C25 C -0.1499(4) 0.5096(3) 0.5844(3) 0.0368(9) Uani 1 1 d .
C26 C -0.2412(4) 0.5273(4) 0.5401(3) 0.0435(10) Uani 1 1 d .
H26 H -0.2957 0.4767 0.4864 0.052 Uiso 1 1 calc R
C27 C -0.2549(4) 0.6166(3) 0.5723(3) 0.0400(9) Uani 1 1 d .
H27 H -0.3168 0.6264 0.5396 0.048 Uiso 1 1 calc R
C28 C -0.3001(4) 0.2114(4) 0.1699(3) 0.0566(12) Uani 1 1 d .
H28 H -0.2900 0.2560 0.1225 0.068 Uiso 1 1 calc R
C29 C -0.2440(5) 0.2671(4) 0.2611(3) 0.0625(14) Uani 1 1 d .
H29 H -0.1973 0.3480 0.2763 0.075 Uiso 1 1 calc R
C30 C -0.2623(4) 0.1920(4) 0.3315(3) 0.0458(10) Uani 1 1 d .
C31 C -0.3296(4) 0.0748(4) 0.3048(3) 0.0492(11) Uani 1 1 d .
H31 H -0.3413 0.0268 0.3498 0.059 Uiso 1 1 calc R
C32 C -0.3819(6) 0.0233(5) 0.2124(3) 0.0697(16) Uani 1 1 d .
H32 H -0.4242 -0.0576 0.1957 0.084 Uiso 1 1 calc R
C33 C 0.2726(4) -0.0031(4) 1.3067(3) 0.0453(10) Uani 1 1 d .
C34 C 0.3171(3) -0.0887(3) 1.3197(3) 0.0409(9) Uani 1 1 d .
C35 C 0.3016(4) -0.1631(4) 1.2442(3) 0.0486(11) Uani 1 1 d .
H35 H 0.2583 -0.1640 1.1862 0.058 Uiso 1 1 calc R
C36 C 0.3488(4) -0.2347(4) 1.2539(3) 0.0487(11) Uani 1 1 d .
H36 H 0.3409 -0.2819 1.2027 0.058 Uiso 1 1 calc R
C37 C 0.4087(3) -0.2357(3) 1.3413(3) 0.0382(9) Uani 1 1 d .
C38 C 0.4216(4) -0.1658(3) 1.4189(3) 0.0406(9) Uani 1 1 d .
H38 H 0.4613 -0.1683 1.4773 0.049 Uiso 1 1 calc R
C39 C 0.3747(4) -0.0932(4) 1.4079(3) 0.0424(9) Uani 1 1 d .
H39 H 0.3813 -0.0470 1.4592 0.051 Uiso 1 1 calc R
C40 C 0.6195(4) -0.2313(3) 1.3368(3) 0.0383(9) Uani 1 1 d .
C41 C 0.7141(3) -0.1644(4) 1.4138(3) 0.0422(9) Uani 1 1 d .
H41 H 0.7022 -0.1697 1.4727 0.051 Uiso 1 1 calc R
C42 C 0.8268(4) -0.0895(4) 1.4023(3) 0.0473(10) Uani 1 1 d .
H42 H 0.8908 -0.0440 1.4535 0.057 Uiso 1 1 calc R
C43 C 0.8438(4) -0.0825(4) 1.3128(3) 0.0422(9) Uani 1 1 d .
C44 C 0.7474(4) -0.1509(4) 1.2369(3) 0.0411(9) Uani 1 1 d .
H44 H 0.7578 -0.1455 1.1777 0.049 Uiso 1 1 calc R
C45 C 0.6363(4) -0.2268(4) 1.2490(3) 0.0411(9) Uani 1 1 d .
H45 H 0.5728 -0.2749 1.1982 0.049 Uiso 1 1 calc R
Cd1 Cd 0.19261(3) 0.15167(3) 1.28317(2) 0.03439(9) Uani 1 1 d .
C46 C 0.9674(4) 0.0012(4) 1.3043(3) 0.0497(12) Uani 1 1 d .
O6 O 0.9768(3) 0.0186(2) 1.2204(2) 0.0511(8) Uani 1 1 d .
N1 N 0.1648(3) 0.2200(3) 1.1400(2) 0.0468(9) Uani 1 1 d .
N2 N 0.6016(3) 0.7147(3) 0.7261(3) 0.0456(9) Uani 1 1 d .
N3 N -0.1769(3) 0.6929(3) 0.6538(3) 0.0452(8) Uani 1 1 d .
N4 N -0.3697(4) 0.0927(4) 0.1487(3) 0.0679(13) Uani 1 1 d .
O1 O -0.0267(3) 0.2160(2) 0.63584(19) 0.0434(7) Uani 1 1 d .
O2 O 0.2193(3) -0.0027(2) 1.2245(2) 0.0418(7) Uani 1 1 d .
O3 O 0.2941(3) 0.0656(3) 1.3743(2) 0.0407(6) Uani 1 1 d .
O4 O 0.4931(3) -0.3507(3) 1.4415(2) 0.0522(8) Uani 1 1 d .
O5 O 0.4080(3) -0.4175(3) 1.2752(2) 0.0554(8) Uani 1 1 d .
O7 O 1.0519(3) 0.0517(3) 1.3701(2) 0.0520(8) Uani 1 1 d .
O1W O 0.4479(6) 0.9828(6) 0.0174(5) 0.069(2) Uani 0.50 1 d P
H1WA H 0.4755 1.0306 0.0672 0.083 Uiso 0.50 1 d PR
H1WC H 0.3900 0.9859 -0.0174 0.083 Uiso 0.50 1 d PR
S1 S 0.47716(9) -0.32427(9) 1.35198(8) 0.0425(2) Uani 1 1 d .

loop_
_atom_site_aniso_label
_atom_site_aniso_U_11
_atom_site_aniso_U_22
_atom_site_aniso_U_33
_atom_site_aniso_U_23
_atom_site_aniso_U_13
_atom_site_aniso_U_12
C1 0.052(3) 0.041(2) 0.032(2) 0.0045(18) 0.0051(19) 0.004(2)
C2 0.041(2) 0.037(2) 0.033(2) 0.0044(17) 0.0055(17) 0.0069(18)
C3 0.035(2) 0.0259(18) 0.0304(19) 0.0000(15) 0.0118(16) 0.0033(15)
C4 0.052(3) 0.031(2) 0.037(2) 0.0031(17) 0.0075(19) -0.0015(19)
C5 0.056(3) 0.037(2) 0.041(2) 0.0109(18) 0.010(2) 0.018(2)
C6 0.034(2) 0.035(2) 0.032(2) 0.0041(16) 0.0111(16) 0.0148(17)
C7 0.035(2) 0.043(2) 0.037(2) 0.0157(18) 0.0193(17) 0.0165(18)
C8 0.046(2) 0.033(2) 0.038(2) 0.0065(16) 0.0130(18) 0.0203(18)
C9 0.038(2) 0.038(2) 0.0281(19) 0.0194(16) 0.0092(16) 0.0109(17)
C10 0.033(2) 0.035(2) 0.031(2) 0.0049(16) 0.0020(16) 0.0124(17)
C11 0.040(2) 0.0297(19) 0.036(2) 0.0103(16) 0.0125(17) 0.0076(17)
C12 0.045(3) 0.037(2) 0.066(3) 0.015(2) 0.027(2) 0.013(2)
C13 0.052(3) 0.042(2) 0.039(2) 0.0001(19) 0.014(2) 0.012(2)
C14 0.035(2) 0.039(2) 0.034(2) 0.0137(17) 0.0132(16) 0.0208(17)
C15 0.033(2) 0.065(3) 0.039(2) 0.008(2) 0.0071(18) 0.016(2)
C16 0.036(2) 0.048(3) 0.050(3) 0.010(2) 0.008(2) 0.007(2)
C17 0.0284(19) 0.044(2) 0.035(2) -0.0001(18) -0.0027(16) 0.0124(17)
C18 0.034(2) 0.042(2) 0.032(2) -0.0077(17) -0.0010(16) 0.0136(18)
C19 0.0277(19) 0.037(2) 0.044(2) -0.0042(17) 0.0067(17) 0.0111(17)
C20 0.045(2) 0.041(2) 0.030(2) 0.0007(17) -0.0037(17) 0.0097(19)
C21 0.038(2) 0.039(2) 0.036(2) 0.0047(18) -0.0014(17) 0.0124(18)
C22 0.037(2) 0.038(2) 0.039(2) -0.0019(17) 0.0009(17) 0.0129(18)
C23 0.050(3) 0.050(2) 0.0241(19) -0.0016(17) -0.0017(17) 0.023(2)
C24 0.054(3) 0.039(2) 0.045(2) -0.0081(19) 0.000(2) 0.020(2)
C25 0.039(2) 0.0270(18) 0.038(2) 0.0059(16) 0.0047(17) 0.0145(17)
C26 0.044(2) 0.057(3) 0.027(2) -0.0006(18) 0.0012(17) 0.027(2)
C27 0.046(2) 0.035(2) 0.037(2) 0.0111(17) 0.0021(18) 0.0218(18)
C28 0.057(3) 0.055(3) 0.039(2) 0.017(2) 0.005(2) 0.017(2)
C29 0.068(3) 0.045(3) 0.040(3) -0.004(2) -0.023(2) 0.018(2)
C30 0.041(2) 0.048(2) 0.035(2) -0.0016(19) -0.0107(18) 0.022(2)
C31 0.051(3) 0.036(2) 0.045(2) 0.0137(19) 0.011(2) 0.011(2)
C32 0.094(4) 0.059(3) 0.042(3) -0.015(2) -0.022(3) 0.046(3)
C33 0.043(2) 0.044(2) 0.057(3) 0.015(2) 0.022(2) 0.024(2)
C34 0.028(2) 0.031(2) 0.055(3) 0.0085(18) 0.0129(18) 0.0082(16)
C35 0.041(2) 0.041(2) 0.047(3) -0.003(2) -0.0019(19) 0.013(2)
C36 0.054(3) 0.040(2) 0.041(2) -0.0107(18) -0.003(2) 0.023(2)
C37 0.0297(19) 0.0321(19) 0.039(2) 0.0077(16) 0.0044(16) 0.0070(16)
C38 0.041(2) 0.038(2) 0.036(2) 0.0048(17) 0.0038(17) 0.0169(18)
C39 0.043(2) 0.036(2) 0.048(2) 0.0023(18) 0.0124(19) 0.0191(19)
C40 0.041(2) 0.037(2) 0.038(2) 0.0067(17) 0.0128(18) 0.0207(18)
C41 0.030(2) 0.042(2) 0.042(2) 0.0027(18) 0.0050(17) 0.0109(18)
C42 0.043(3) 0.040(2) 0.048(3) 0.010(2) 0.010(2) 0.014(2)
C43 0.035(2) 0.035(2) 0.052(3) 0.0096(18) 0.0148(19) 0.0133(18)
C44 0.038(2) 0.047(2) 0.037(2) -0.0021(18) 0.0107(17) 0.0211(19)
C45 0.035(2) 0.055(3) 0.029(2) 0.0005(18) 0.0074(16) 0.0207(19)
Cd1 0.03599(16) 0.03506(15) 0.03078(15) 0.00896(10) 0.01108(11) 0.01581(12)
C46 0.039(2) 0.035(2) 0.042(2) 0.0105(19) 0.015(2) -0.0074(19)
O6 0.0523(19) 0.0315(14) 0.0369(16) 0.0031(12) 0.0075(14) -0.0015(13)
N1 0.044(2) 0.0386(19) 0.0314(18) 0.0092(14) 0.0028(15) 0.0033(16)
N2 0.045(2) 0.0389(19) 0.051(2) 0.0223(17) 0.0171(17) 0.0178(17)
N3 0.038(2) 0.0398(19) 0.053(2) -0.0035(16) 0.0088(17) 0.0173(16)
N4 0.065(3) 0.049(2) 0.058(3) -0.015(2) -0.022(2) 0.022(2)
O1 0.0433(16) 0.0299(14) 0.0406(16) 0.0039(12) 0.0018(13) 0.0101(12)
O2 0.0465(17) 0.0335(15) 0.0472(17) 0.0091(12) 0.0140(14) 0.0207(13)
O3 0.0417(16) 0.0460(16) 0.0490(17) 0.0184(14) 0.0184(13) 0.0299(14)
O4 0.0454(18) 0.0552(19) 0.0537(19) 0.0213(15) 0.0221(15) 0.0194(15)
O5 0.0475(19) 0.0505(19) 0.0534(19) 0.0008(15) -0.0001(15) 0.0194(15)
O7 0.0340(16) 0.0583(19) 0.0497(18) 0.0136(15) 0.0126(14) 0.0119(15)
O1W 0.063(5) 0.058(4) 0.052(4) -0.012(3) -0.008(3) 0.017(4)
S1 0.0355(5) 0.0402(6) 0.0488(6) 0.0110(5) 0.0139(5) 0.0154(5)

loop_
_atom_type_symbol
_atom_type_description
_atom_type_scat_dispersion_real
_atom_type_scat_dispersion_imag
_atom_type_scat_source
C C 0.0033 0.0016 'International Tables Vol C Tables 4.2.6.8 and 6.1.1.4'
H H 0.0000 0.0000 'International Tables Vol C Tables 4.2.6.8 and 6.1.1.4'
Cd Cd -0.8075 1.2024 'International Tables Vol C Tables 4.2.6.8 and 6.1.1.4'
N N 0.0061 0.0033 'International Tables Vol C Tables 4.2.6.8 and 6.1.1.4'
S S 0.1246 0.1234 'International Tables Vol C Tables 4.2.6.8 and 6.1.1.4'
O O 0.0106 0.0060 'International Tables Vol C Tables 4.2.6.8 and 6.1.1.4'

loop_
_geom_angle_atom_site_label_1
_geom_angle_atom_site_label_2
_geom_angle_atom_site_label_3
_geom_angle
_geom_angle_site_symmetry_1
_geom_angle_site_symmetry_3
N1 C1 C2 121.7(4) . .
N1 C1 H1 119.2 . .
C2 C1 H1 119.2 . .
C1 C2 C3 119.1(4) . .
C1 C2 H2 120.4 . .
C3 C2 H2 120.4 . .
C4 C3 C2 118.6(4) . .
C4 C3 C6 119.1(3) . .
C2 C3 C6 122.2(3) . .
C5 C4 C3 120.9(4) . .
C5 C4 H4 119.5 . .
C3 C4 H4 119.5 . .
C4 C5 N1 120.1(4) . .
C4 C5 H5 119.9 . .
N1 C5 H5 119.9 . .
C11 C6 C7 118.5(3) . .
C11 C6 C3 122.1(3) . .
C7 C6 C3 119.3(3) . .
C8 C7 C6 121.3(4) . .
C8 C7 H7 119.3 . .
C6 C7 H7 119.3 . .
C7 C8 C9 119.4(4) . .
C7 C8 C14 120.4(4) . .
C9 C8 C14 120.2(3) . .
C10 C9 C8 119.3(3) . .
C10 C9 H9 120.3 . .
C8 C9 H9 120.3 . .
C11 C10 O1 119.7(3) . .
C11 C10 C9 119.9(4) . .
O1 C10 C9 120.3(3) . .
C10 C11 C6 121.5(4) . .
C10 C11 H11 119.3 . .
C6 C11 H11 119.3 . .
N2 C12 C13 121.7(4) . .
N2 C12 H12 119.2 . .
C13 C12 H12 119.2 . .
C12 C13 C14 120.6(4) . .
C12 C13 H13 119.7 . .
C14 C13 H13 119.7 . .
C13 C14 C15 117.2(4) . .
C13 C14 C8 124.0(4) . .
C15 C14 C8 118.8(4) . .
C16 C15 C14 121.2(4) . .
C16 C15 H15 119.4 . .
C14 C15 H15 119.4 . .
C15 C16 N2 120.9(4) . .
C15 C16 H16 119.5 . .
N2 C16 H16 119.5 . .
O1 C17 C22 115.9(4) . .
O1 C17 C18 125.0(4) . .
C22 C17 C18 119.0(4) . .
C19 C18 C17 119.1(4) . .
C19 C18 H18 120.4 . .
C17 C18 H18 120.4 . .
C18 C19 C20 120.7(4) . .
C18 C19 C25 119.4(4) . .
C20 C19 C25 119.9(4) . .
C21 C20 C19 120.4(4) . .
C21 C20 H20 119.8 . .
C19 C20 H20 119.8 . .
C22 C21 C20 119.9(4) . .
C22 C21 C30 122.3(4) . .
C20 C21 C30 117.7(4) . .
C21 C22 C17 120.7(4) . .
C21 C22 H22 119.6 . .
C17 C22 H22 119.6 . .
N3 C23 C24 120.4(4) . .
N3 C23 H23 119.8 . .
C24 C23 H23 119.8 . .
C23 C24 C25 121.5(4) . .
C23 C24 H24 119.3 . .
C25 C24 H24 119.3 . .
C26 C25 C24 116.3(4) . .
C26 C25 C19 121.6(4) . .
C24 C25 C19 122.0(4) . .
C27 C26 C25 122.4(4) . .
C27 C26 H26 118.8 . .
C25 C26 H26 118.8 . .
C26 C27 N3 120.7(4) . .
C26 C27 H27 119.6 . .
N3 C27 H27 119.6 . .
N4 C28 C29 121.1(4) . .
N4 C28 H28 119.4 . .
C29 C28 H28 119.4 . .
C28 C29 C30 116.5(4) . .
C28 C29 H29 121.8 . .
C30 C29 H29 121.8 . .
C31 C30 C29 118.9(4) . .
C31 C30 C21 123.8(4) . .
C29 C30 C21 117.2(4) . .
C30 C31 C32 122.5(4) . .
C30 C31 H31 118.8 . .
C32 C31 H31 118.8 . .
N4 C32 C31 118.3(5) . .
N4 C32 H32 120.9 . .
C31 C32 H32 120.9 . .
O3 C33 O2 123.6(4) . .
O3 C33 C34 118.3(4) . .
O2 C33 C34 118.0(4) . .
O3 C33 Cd1 61.7(2) . .
O2 C33 Cd1 62.0(2) . .
C34 C33 Cd1 179.9(3) . .
C35 C34 C39 119.5(4) . .
C35 C34 C33 120.4(4) . .
C39 C34 C33 120.1(4) . .
C36 C35 C34 121.0(4) . .
C36 C35 H35 119.5 . .
C34 C35 H35 119.5 . .
C35 C36 C37 118.7(4) . .
C35 C36 H36 120.6 . .
C37 C36 H36 120.6 . .
C36 C37 C38 121.7(4) . .
C36 C37 S1 118.1(3) . .
C38 C37 S1 120.1(3) . .
C39 C38 C37 118.8(4) . .
C39 C38 H38 120.6 . .
C37 C38 H38 120.6 . .
C38 C39 C34 120.1(4) . .
C38 C39 H39 120.0 . .
C34 C39 H39 120.0 . .
C45 C40 C41 121.1(4) . .
C45 C40 S1 119.9(3) . .
C41 C40 S1 119.0(3) . .
C40 C41 C42 119.4(4) . .
C40 C41 H41 120.3 . .
C42 C41 H41 120.3 . .
C41 C42 C43 119.8(4) . .
C41 C42 H42 120.1 . .
C43 C42 H42 120.1 . .
C44 C43 C42 119.5(4) . .
C44 C43 C46 122.9(4) . .
C42 C43 C46 117.5(4) . .
C45 C44 C43 120.3(4) . .
C45 C44 H44 119.8 . .
C43 C44 H44 119.8 . .
C44 C45 C40 119.8(4) . .
C44 C45 H45 120.1 . .
C40 C45 H45 120.1 . .
N3 Cd1 N1 85.31(13) 2_567 .
N3 Cd1 O7 79.57(12) 2_567 1_455
N1 Cd1 O7 129.66(12) . 1_455
N3 Cd1 O3 122.71(12) 2_567 .
N1 Cd1 O3 144.25(12) . .
O7 Cd1 O3 80.91(10) 1_455 .
N3 Cd1 O2 176.90(12) 2_567 .
N1 Cd1 O2 96.29(12) . .
O7 Cd1 O2 101.32(11) 1_455 .
O3 Cd1 O2 54.77(10) . .
N3 Cd1 O6 95.90(12) 2_567 1_455
N1 Cd1 O6 80.95(11) . 1_455
O7 Cd1 O6 53.72(10) 1_455 1_455
O3 Cd1 O6 113.90(10) . 1_455
O2 Cd1 O6 86.98(11) . 1_455
N3 Cd1 N2 92.03(12) 2_567 2_667
N1 Cd1 N2 76.16(12) . 2_667
O7 Cd1 N2 151.24(12) 1_455 2_667
O3 Cd1 N2 80.75(10) . 2_667
O2 Cd1 N2 85.79(11) . 2_667
O6 Cd1 N2 155.04(11) 1_455 2_667
N3 Cd1 C33 149.40(14) 2_567 .
N1 Cd1 C33 122.25(14) . .
O7 Cd1 C33 90.20(12) 1_455 .
O3 Cd1 C33 26.69(12) . .
O2 Cd1 C33 28.10(12) . .
O6 Cd1 C33 101.08(13) 1_455 .
N2 Cd1 C33 83.18(12) 2_667 .
O7 C46 O6 121.5(4) . .
O7 C46 C43 122.4(4) . .
O6 C46 C43 116.1(4) . .
C46 O6 Cd1 89.4(2) . 1_655
C1 N1 C5 119.5(3) . .
C1 N1 Cd1 122.6(3) . .
C5 N1 Cd1 116.6(3) . .
C12 N2 C16 118.3(4) . .
C12 N2 Cd1 118.6(3) . 2_667
C16 N2 Cd1 121.7(3) . 2_667
C23 N3 C27 118.6(4) . .
C23 N3 Cd1 117.6(3) . 2_567
C27 N3 Cd1 123.8(3) . 2_567
C32 N4 C28 122.6(4) . .
C17 O1 C10 118.1(3) . .
C33 O2 Cd1 89.9(2) . .
C33 O3 Cd1 91.6(3) . .
C46 O7 Cd1 95.3(3) . 1_655
O1W O1W H1WA 103.5 2_675 .
O1W O1W H1WC 116.4 2_675 .
H1WA O1W H1WC 109.5 . .
O4 S1 O5 119.3(2) . .
O4 S1 C40 107.63(19) . .
O5 S1 C40 109.7(2) . .
O4 S1 C37 110.4(2) . .
O5 S1 C37 105.36(19) . .
C40 S1 C37 103.27(19) . .

loop_
_geom_bond_atom_site_label_1
_geom_bond_atom_site_label_2
_geom_bond_distance
_geom_bond_site_symmetry_2
C1 N1 1.361(5) .
C1 C2 1.389(6) .
C1 H1 0.9300 .
C2 C3 1.410(5) .
C2 H2 0.9300 .
C3 C4 1.390(5) .
C3 C6 1.501(5) .
C4 C5 1.379(6) .
C4 H4 0.9300 .
C5 N1 1.389(6) .
C5 H5 0.9300 .
C6 C11 1.370(5) .
C6 C7 1.402(5) .
C7 C8 1.354(5) .
C7 H7 0.9300 .
C8 C9 1.406(6) .
C8 C14 1.506(5) .
C9 C10 1.391(5) .
C9 H9 0.9300 .
C10 C11 1.364(5) .
C10 O1 1.385(5) .
C11 H11 0.9300 .
C12 N2 1.376(6) .
C12 C13 1.382(6) .
C12 H12 0.9300 .
C13 C14 1.393(6) .
C13 H13 0.9300 .
C14 C15 1.410(6) .
C15 C16 1.372(6) .
C15 H15 0.9300 .
C16 N2 1.384(6) .
C16 H16 0.9300 .
C17 O1 1.324(5) .
C17 C22 1.414(6) .
C17 C18 1.415(6) .
C18 C19 1.388(6) .
C18 H18 0.9300 .
C19 C20 1.393(6) .
C19 C25 1.502(6) .
C20 C21 1.386(6) .
C20 H20 0.9300 .
C21 C22 1.374(6) .
C21 C30 1.511(6) .
C22 H22 0.9300 .
C23 N3 1.365(6) .
C23 C24 1.395(6) .
C23 H23 0.9300 .
C24 C25 1.411(6) .
C24 H24 0.9300 .
C25 C26 1.378(6) .
C26 C27 1.370(6) .
C26 H26 0.9300 .
C27 N3 1.395(5) .
C27 H27 0.9300 .
C28 N4 1.365(6) .
C28 C29 1.392(6) .
C28 H28 0.9300 .
C29 C30 1.453(6) .
C29 H29 0.9300 .
C30 C31 1.353(6) .
C31 C32 1.391(6) .
C31 H31 0.9300 .
C32 N4 1.330(7) .
C32 H32 0.9300 .
C33 O3 1.226(5) .
C33 O2 1.285(5) .
C33 C34 1.513(6) .
C33 Cd1 2.729(4) .
C34 C35 1.390(6) .
C34 C39 1.397(6) .
C35 C36 1.363(6) .
C35 H35 0.9300 .
C36 C37 1.383(6) .
C36 H36 0.9300 .
C37 C38 1.392(6) .
C37 S1 1.791(4) .
C38 C39 1.373(6) .
C38 H38 0.9300 .
C39 H39 0.9300 .
C40 C45 1.384(5) .
C40 C41 1.386(6) .
C40 S1 1.754(4) .
C41 C42 1.389(6) .
C41 H41 0.9300 .
C42 C43 1.409(6) .
C42 H42 0.9300 .
C43 C44 1.391(6) .
C43 C46 1.505(5) .
C44 C45 1.379(6) .
C44 H44 0.9300 .
C45 H45 0.9300 .
Cd1 N3 2.358(3) 2_567
Cd1 N1 2.386(3) .
Cd1 O7 2.389(3) 1_455
Cd1 O3 2.403(3) .
Cd1 O2 2.410(3) .
Cd1 O6 2.451(3) 1_455
Cd1 N2 2.467(4) 2_667
C46 O7 1.195(5) .
C46 O6 1.311(5) .
O6 Cd1 2.451(3) 1_655
N2 Cd1 2.467(3) 2_667
N3 Cd1 2.358(3) 2_567
O4 S1 1.398(3) .
O5 S1 1.431(3) .
O7 Cd1 2.389(3) 1_655
O1W O1W 1.450(15) 2_675
O1W H1WA 0.8501 .
O1W H1WC 0.8499 .

loop_
_geom_torsion_atom_site_label_1
_geom_torsion_atom_site_label_2
_geom_torsion_atom_site_label_3
_geom_torsion_atom_site_label_4
_geom_torsion
_geom_torsion_site_symmetry_1
_geom_torsion_site_symmetry_4
N1 C1 C2 C3 -1.8(7) . .
C1 C2 C3 C4 1.4(7) . .
C1 C2 C3 C6 -177.8(4) . .
C2 C3 C4 C5 -1.7(7) . .
C6 C3 C4 C5 177.5(4) . .
C3 C4 C5 N1 2.3(8) . .
C4 C3 C6 C11 37.6(6) . .
C2 C3 C6 C11 -143.2(4) . .
C4 C3 C6 C7 -138.3(4) . .
C2 C3 C6 C7 41.0(6) . .
C11 C6 C7 C8 -2.3(6) . .
C3 C6 C7 C8 173.7(4) . .
C6 C7 C8 C9 2.8(6) . .
C6 C7 C8 C14 -175.8(4) . .
C7 C8 C9 C10 -2.9(6) . .
C14 C8 C9 C10 175.6(4) . .
C8 C9 C10 C11 2.6(6) . .
C8 C9 C10 O1 -175.7(4) . .
O1 C10 C11 C6 176.1(4) . .
C9 C10 C11 C6 -2.2(6) . .
C7 C6 C11 C10 2.0(6) . .
C3 C6 C11 C10 -173.9(4) . .
N2 C12 C13 C14 3.8(7) . .
C12 C13 C14 C15 -3.1(7) . .
C12 C13 C14 C8 177.5(4) . .
C7 C8 C14 C13 -35.4(6) . .
C9 C8 C14 C13 146.0(4) . .
C7 C8 C14 C15 145.2(4) . .
C9 C8 C14 C15 -33.4(6) . .
C13 C14 C15 C16 1.4(7) . .
C8 C14 C15 C16 -179.2(4) . .
C14 C15 C16 N2 -0.2(7) . .
O1 C17 C18 C19 -176.0(4) . .
C22 C17 C18 C19 1.0(6) . .
C17 C18 C19 C20 -1.9(6) . .
C17 C18 C19 C25 175.8(4) . .
C18 C19 C20 C21 1.8(6) . .
C25 C19 C20 C21 -175.8(4) . .
C19 C20 C21 C22 -0.8(7) . .
C19 C20 C21 C30 179.5(4) . .
C20 C21 C22 C17 -0.1(7) . .
C30 C21 C22 C17 179.6(4) . .
O1 C17 C22 C21 177.3(4) . .
C18 C17 C22 C21 0.0(6) . .
N3 C23 C24 C25 0.9(7) . .
C23 C24 C25 C26 0.6(6) . .
C23 C24 C25 C19 -175.9(4) . .
C18 C19 C25 C26 -156.6(4) . .
C20 C19 C25 C26 21.1(6) . .
C18 C19 C25 C24 19.8(6) . .
C20 C19 C25 C24 -162.6(4) . .
C24 C25 C26 C27 -0.3(6) . .
C19 C25 C26 C27 176.2(4) . .
C25 C26 C27 N3 -1.4(6) . .
N4 C28 C29 C30 0.9(8) . .
C28 C29 C30 C31 1.1(8) . .
C28 C29 C30 C21 177.1(5) . .
C22 C21 C30 C31 41.1(7) . .
C20 C21 C30 C31 -139.2(5) . .
C22 C21 C30 C29 -134.6(5) . .
C20 C21 C30 C29 45.1(6) . .
C29 C30 C31 C32 0.1(8) . .
C21 C30 C31 C32 -175.5(5) . .
C30 C31 C32 N4 -3.4(9) . .
O3 C33 C34 C35 -175.8(4) . .
O2 C33 C34 C35 0.8(6) . .
O3 C33 C34 C39 3.9(6) . .
O2 C33 C34 C39 -179.5(4) . .
C39 C34 C35 C36 -4.5(6) . .
C33 C34 C35 C36 175.2(4) . .
C34 C35 C36 C37 2.6(7) . .
C35 C36 C37 C38 0.1(7) . .
C35 C36 C37 S1 -176.7(3) . .
C36 C37 C38 C39 -0.8(6) . .
S1 C37 C38 C39 175.9(3) . .
C37 C38 C39 C34 -1.1(6) . .
C35 C34 C39 C38 3.7(6) . .
C33 C34 C39 C38 -176.0(4) . .
C45 C40 C41 C42 1.7(6) . .
S1 C40 C41 C42 -179.2(3) . .
C40 C41 C42 C43 -0.2(7) . .
C41 C42 C43 C44 0.0(7) . .
C41 C42 C43 C46 179.3(4) . .
C42 C43 C44 C45 -1.3(7) . .
C46 C43 C44 C45 179.5(4) . .
C43 C44 C45 C40 2.8(6) . .
C41 C40 C45 C44 -3.0(6) . .
S1 C40 C45 C44 177.9(3) . .
O3 C33 Cd1 N3 0.5(4) . 2_567
O2 C33 Cd1 N3 -176.3(2) . 2_567
O3 C33 Cd1 N1 151.8(2) . .
O2 C33 Cd1 N1 -25.0(3) . .
O3 C33 Cd1 O7 -69.0(2) . 1_455
O2 C33 Cd1 O7 114.2(2) . 1_455
O2 C33 Cd1 O3 -176.8(4) . .
O3 C33 Cd1 O2 176.8(4) . .
O3 C33 Cd1 O6 -122.0(2) . 1_455
O2 C33 Cd1 O6 61.3(2) . 1_455
O3 C33 Cd1 N2 82.9(3) . 2_667
O2 C33 Cd1 N2 -93.8(2) . 2_667
C44 C43 C46 O7 -173.1(5) . .
C42 C43 C46 O7 7.7(7) . .
C44 C43 C46 O6 8.9(7) . .
C42 C43 C46 O6 -170.3(4) . .
O7 C46 O6 Cd1 2.8(5) . 1_655
C43 C46 O6 Cd1 -179.1(4) . 1_655
C2 C1 N1 C5 2.4(7) . .
C2 C1 N1 Cd1 169.0(4) . .
C4 C5 N1 C1 -2.6(7) . .
C4 C5 N1 Cd1 -170.1(4) . .
N3 Cd1 N1 C1 41.3(4) 2_567 .
O7 Cd1 N1 C1 113.6(4) 1_455 .
O3 Cd1 N1 C1 -103.2(4) . .
O2 Cd1 N1 C1 -136.0(4) . .
O6 Cd1 N1 C1 138.1(4) 1_455 .
N2 Cd1 N1 C1 -51.9(4) 2_667 .
C33 Cd1 N1 C1 -124.5(4) . .
N3 Cd1 N1 C5 -151.7(3) 2_567 .
O7 Cd1 N1 C5 -79.4(4) 1_455 .
O3 Cd1 N1 C5 63.8(4) . .
O2 Cd1 N1 C5 31.0(3) . .
O6 Cd1 N1 C5 -54.9(3) 1_455 .
N2 Cd1 N1 C5 115.1(3) 2_667 .
C33 Cd1 N1 C5 42.5(4) . .
C13 C12 N2 C16 -2.5(7) . .
C13 C12 N2 Cd1 -169.2(4) . 2_667
C15 C16 N2 C12 0.7(7) . .
C15 C16 N2 Cd1 167.0(3) . 2_667
C24 C23 N3 C27 -2.6(6) . .
C24 C23 N3 Cd1 179.5(3) . 2_567
C26 C27 N3 C23 2.8(6) . .
C26 C27 N3 Cd1 -179.3(3) . 2_567
C31 C32 N4 C28 5.6(9) . .
C29 C28 N4 C32 -4.4(9) . .
C22 C17 O1 C10 154.5(4) . .
C18 C17 O1 C10 -28.4(6) . .
C11 C10 O1 C17 122.8(4) . .
C9 C10 O1 C17 -58.8(5) . .
O3 C33 O2 Cd1 -3.4(4) . .
C34 C33 O2 Cd1 -179.9(3) . .
N1 Cd1 O2 C33 159.0(2) . .
O7 Cd1 O2 C33 -68.4(2) 1_455 .
O3 Cd1 O2 C33 1.8(2) . .
O6 Cd1 O2 C33 -120.5(2) 1_455 .
N2 Cd1 O2 C33 83.4(2) 2_667 .
O2 C33 O3 Cd1 3.4(4) . .
C34 C33 O3 Cd1 179.9(3) . .
N3 Cd1 O3 C33 -179.7(2) 2_567 .
N1 Cd1 O3 C33 -43.1(3) . .
O7 Cd1 O3 C33 109.0(3) 1_455 .
O2 Cd1 O3 C33 -1.9(2) . .
O6 Cd1 O3 C33 65.6(3) 1_455 .
N2 Cd1 O3 C33 -93.2(3) 2_667 .
O6 C46 O7 Cd1 -2.9(5) . 1_655
C43 C46 O7 Cd1 179.2(4) . 1_655
C45 C40 S1 O4 154.9(3) . .
C41 C40 S1 O4 -24.2(4) . .
C45 C40 S1 O5 23.6(4) . .
C41 C40 S1 O5 -155.4(3) . .
C45 C40 S1 C37 -88.3(4) . .
C41 C40 S1 C37 92.6(4) . .
C36 C37 S1 O4 -157.8(3) . .
C38 C37 S1 O4 25.4(4) . .
C36 C37 S1 O5 -27.7(4) . .
C38 C37 S1 O5 155.5(3) . .
C36 C37 S1 C40 87.4(4) . .
C38 C37 S1 C40 -89.4(4) . .

loop_
_platon_squeeze_void_nr
_platon_squeeze_void_average_x
_platon_squeeze_void_average_y
_platon_squeeze_void_average_z
_platon_squeeze_void_volume
_platon_squeeze_void_count_electrons
_platon_squeeze_void_content
1 -0.098 0.402 0.000 443 19 ' '
